data_4037743
loop_
_publ_author_name
'Tyszka-Gumkowska, Agata'
'Jurczak, Janusz'

_publ_section_title
;
 A General Method for High-Pressure-Promoted Postfunctionalization of
 Unclosed Cryptands: Potential Phase-Transfer Catalysts.
;
_journal_name_full 'The Journal of organic chemistry'
_journal_paper_doi 10.1021/acs.joc.9b02985
_journal_year 2019
_chemical_formula_moiety 'C32 H44 N7 O8 1+, Cl 1-, 0.13(H2 O)'
_chemical_formula_sum 'C32 H44.26 Cl N7 O8.13'
_chemical_formula_weight 692.53
_space_group_IT_number 2
_space_group_name_Hall '-P 1'
_space_group_name_H-M_alt 'P -1'
_symmetry_cell_setting triclinic
_symmetry_space_group_name_H-M 'P -1'
_atom_sites_solution_hydrogens geom
_atom_sites_solution_primary direct
_atom_sites_solution_secondary difmap
_audit_creation_method SHELXL-97
_cell_angle_alpha 100.298(2)
_cell_angle_beta 103.162(2)
_cell_angle_gamma 93.773(2)
_cell_formula_units_Z 2
_cell_length_a 9.5128(3)
_cell_length_b 11.4465(3)
_cell_length_c 16.0517(4)
_cell_measurement_reflns_used 19405
_cell_measurement_temperature 100.01(10)
_cell_measurement_theta_max 70.7210
_cell_measurement_theta_min 3.9390
_cell_volume 1664.13(8)
_computing_structure_refinement 'SHELXL-97 (Sheldrick, 2008)'
_diffrn_ambient_temperature 100.01(10)
_diffrn_measured_fraction_theta_full 0.993
_diffrn_measured_fraction_theta_max 0.993
_diffrn_measurement_device_type 'SuperNova, Dual, Cu at home/near, Eos'
_diffrn_measurement_method '\w scans'
_diffrn_radiation_monochromator mirror
_diffrn_radiation_source 'micro-focus sealed X-ray tube'
_diffrn_radiation_type CuK\a
_diffrn_radiation_wavelength 1.54184
_diffrn_reflns_av_R_equivalents 0.0194
_diffrn_reflns_av_sigmaI/netI 0.0124
_diffrn_reflns_limit_h_max 11
_diffrn_reflns_limit_h_min -11
_diffrn_reflns_limit_k_max 13
_diffrn_reflns_limit_k_min -13
_diffrn_reflns_limit_l_max 19
_diffrn_reflns_limit_l_min -19
_diffrn_reflns_number 29398
_diffrn_reflns_theta_full 70.68
_diffrn_reflns_theta_max 70.68
_diffrn_reflns_theta_min 2.89
_exptl_absorpt_coefficient_mu 1.542
_exptl_absorpt_correction_T_max 1.00000
_exptl_absorpt_correction_T_min 0.78843
_exptl_absorpt_correction_type multi-scan
_exptl_absorpt_process_details
;
CrysAlisPro 1.171.40.45a (Rigaku Oxford Diffraction, 2019)
Empirical absorption correction using spherical harmonics,
 implemented in SCALE3 ABSPACK scaling algorithm.
;
_exptl_crystal_colour colourless
_exptl_crystal_density_diffrn 1.382
_exptl_crystal_density_method 'not measured'
_exptl_crystal_description block
_exptl_crystal_F_000 735
_exptl_crystal_size_max 0.1
_exptl_crystal_size_mid 0.03
_exptl_crystal_size_min 0.03
_refine_diff_density_max 1.415
_refine_diff_density_min -0.336
_refine_diff_density_rms 0.077
_refine_ls_extinction_method none
_refine_ls_goodness_of_fit_ref 1.032
_refine_ls_hydrogen_treatment mixed
_refine_ls_matrix_type full
_refine_ls_number_parameters 450
_refine_ls_number_reflns 6343
_refine_ls_number_restraints 3
_refine_ls_restrained_S_all 1.032
_refine_ls_R_factor_all 0.0514
_refine_ls_R_factor_gt 0.0512
_refine_ls_shift/su_max 0.007
_refine_ls_shift/su_mean 0.000
_refine_ls_structure_factor_coef Fsqd
_refine_ls_weighting_details 'calc w=1/[\s^2^(Fo^2^)+(0.0854P)^2^+2.1604P] where P=(Fo^2^+2Fc^2^)/3'
_refine_ls_weighting_scheme calc
_refine_ls_wR_factor_gt 0.1402
_refine_ls_wR_factor_ref 0.1405
_reflns_number_gt 6290
_reflns_number_total 6343
_reflns_threshold_expression >2\s(I)
_cod_data_source_file jo9b02985_si_001.cif
_cod_data_source_block p34_01
_cod_original_sg_symbol_H-M P-1
_cod_database_code 4037743

loop_
_symmetry_equiv_pos_as_xyz
'x, y, z'
'-x, -y, -z'

loop_
_atom_site_label
_atom_site_type_symbol
_atom_site_fract_x
_atom_site_fract_y
_atom_site_fract_z
_atom_site_U_iso_or_equiv
_atom_site_adp_type
_atom_site_occupancy
_atom_site_symmetry_multiplicity
_atom_site_calc_flag
_atom_site_refinement_flags
C1 C 0.3380(2) 0.32671(17) 0.67339(12) 0.0125(4) Uani 1 1 d .
C2 C 0.2302(2) 0.39335(17) 0.63740(13) 0.0144(4) Uani 1 1 d .
C3 C 0.0918(2) 0.33790(18) 0.59543(13) 0.0160(4) Uani 1 1 d .
H3A H 0.0201 0.3819 0.5711 0.019 Uiso 1 1 calc R
C4 C 0.0613(2) 0.21607(19) 0.59010(13) 0.0176(4) Uani 1 1 d .
H12 H -0.0317 0.1791 0.5623 0.021 Uiso 1 1 calc R
C5 C 0.1666(2) 0.14822(18) 0.62533(14) 0.0168(4) Uani 1 1 d .
H19 H 0.1448 0.0667 0.6215 0.020 Uiso 1 1 calc R
C6 C 0.3055(2) 0.20475(18) 0.66655(13) 0.0140(4) Uani 1 1 d .
C7 C 0.1816(2) 0.57878(18) 0.59557(13) 0.0157(4) Uani 1 1 d .
H11A H 0.0913 0.5865 0.6134 0.019 Uiso 1 1 calc R
H11B H 0.1593 0.5388 0.5348 0.019 Uiso 1 1 calc R
C8 C 0.2654(2) 0.70131(17) 0.60805(13) 0.0150(4) Uani 1 1 d .
C9 C 0.3640(2) 0.84224(18) 0.53054(14) 0.0186(4) Uani 1 1 d .
H1JA H 0.3693 0.8997 0.5838 0.022 Uiso 1 1 calc R
H1JB H 0.3108 0.8740 0.4820 0.022 Uiso 1 1 calc R
C10 C 0.5174(2) 0.82666(19) 0.51996(14) 0.0185(4) Uani 1 1 d .
H14A H 0.5578 0.8992 0.5067 0.022 Uiso 1 1 calc R
H14B H 0.5123 0.7621 0.4708 0.022 Uiso 1 1 calc R
C11 C 0.6192(2) 0.79935(19) 0.60078(13) 0.0180(4) Uani 1 1 d .
H1KA H 0.6370 0.8687 0.6479 0.022 Uiso 1 1 calc R
H1KB H 0.5733 0.7337 0.6194 0.022 Uiso 1 1 calc R
C12 C 0.7630(2) 0.7666(2) 0.58209(14) 0.0216(4) Uani 1 1 d .
H15A H 0.7454 0.6930 0.5387 0.026 Uiso 1 1 calc R
H15B H 0.8034 0.8289 0.5578 0.026 Uiso 1 1 calc R
C13 C 0.9747(2) 0.83697(18) 0.70443(13) 0.0169(4) Uani 1 1 d .
C14 C 1.0666(2) 0.81120(17) 0.78739(13) 0.0146(4) Uani 1 1 d .
C15 C 1.1572(2) 0.90408(18) 0.84749(14) 0.0176(4) Uani 1 1 d .
H5A H 1.1647 0.9804 0.8354 0.021 Uiso 1 1 calc R
C16 C 1.2358(2) 0.88126(18) 0.92532(14) 0.0187(4) Uani 1 1 d .
H17 H 1.2963 0.9420 0.9668 0.022 Uiso 1 1 calc R
C17 C 1.2227(2) 0.76597(18) 0.94054(13) 0.0162(4) Uani 1 1 d .
H1L H 1.2728 0.7480 0.9928 0.019 Uiso 1 1 calc R
C18 C 1.1329(2) 0.67792(17) 0.87589(13) 0.0132(4) Uani 1 1 d .
C19 C 1.1240(2) 0.55092(17) 0.88924(13) 0.0140(4) Uani 1 1 d .
C20 C 1.0475(2) 0.34250(17) 0.81612(13) 0.0156(4) Uani 1 1 d .
H1GA H 1.1318 0.3287 0.8587 0.019 Uiso 1 1 calc R
H1GB H 1.0575 0.3055 0.7588 0.019 Uiso 1 1 calc R
C21 C 0.9122(2) 0.28152(17) 0.83266(14) 0.0166(4) Uani 1 1 d .
H1DA H 0.9104 0.3056 0.8935 0.020 Uiso 1 1 calc R
H1DB H 0.8257 0.3042 0.7968 0.020 Uiso 1 1 calc R
C22 C 0.9159(2) 0.14697(17) 0.80983(14) 0.0173(4) Uani 1 1 d .
H1CA H 0.9048 0.1239 0.7473 0.021 Uiso 1 1 calc R
H1CB H 1.0109 0.1285 0.8383 0.021 Uiso 1 1 calc R
C23 C 0.8013(2) 0.07169(18) 0.83522(14) 0.0180(4) Uani 1 1 d .
H1IA H 0.8133 -0.0122 0.8189 0.022 Uiso 1 1 calc R
H1IB H 0.8143 0.0909 0.8980 0.022 Uiso 1 1 calc R
C24 C 0.5367(2) 0.04542(17) 0.81204(13) 0.0143(4) Uani 1 1 d .
C25 C 0.3918(2) 0.07100(17) 0.75992(13) 0.0150(4) Uani 1 1 d .
H1BA H 0.3340 -0.0033 0.7283 0.018 Uiso 1 1 calc R
H1BB H 0.3387 0.1124 0.7989 0.018 Uiso 1 1 calc R
C26 C 0.5059(2) 0.42194(17) 0.80733(13) 0.0133(4) Uani 1 1 d .
C27 C 0.6528(2) 0.49583(17) 0.84836(12) 0.0130(4) Uani 1 1 d .
H13A H 0.7043 0.4622 0.8963 0.016 Uiso 1 1 calc R
H13B H 0.7101 0.4912 0.8052 0.016 Uiso 1 1 calc R
C28 C 0.7923(2) 0.68691(18) 0.91318(13) 0.0152(4) Uani 1 1 d .
H16A H 0.8507 0.6415 0.9508 0.018 Uiso 1 1 calc R
H16B H 0.8334 0.6881 0.8633 0.018 Uiso 1 1 calc R
C29 C 0.7989(2) 0.81370(18) 0.96271(14) 0.0175(4) Uani 1 1 d .
H1HA H 0.8993 0.8490 0.9826 0.021 Uiso 1 1 calc R
H1HB H 0.7465 0.8610 0.9240 0.021 Uiso 1 1 calc R
C30 C 0.5877(2) 0.76925(18) 1.00552(13) 0.0163(4) Uani 1 1 d .
H1EA H 0.5376 0.8159 0.9656 0.020 Uiso 1 1 calc R
H1EB H 0.5434 0.7759 1.0547 0.020 Uiso 1 1 calc R
C31 C 0.5706(2) 0.63948(17) 0.95963(12) 0.0133(4) Uani 1 1 d .
H1AA H 0.4682 0.6100 0.9400 0.016 Uiso 1 1 calc R
H1AB H 0.6168 0.5921 1.0003 0.016 Uiso 1 1 calc R
C32 C 0.5518(2) 0.67717(18) 0.80900(13) 0.0169(4) Uani 1 1 d .
H1FA H 0.5945 0.6634 0.7599 0.025 Uiso 1 1 calc R
H1FB H 0.5522 0.7615 0.8285 0.025 Uiso 1 1 calc R
H1FC H 0.4536 0.6395 0.7921 0.025 Uiso 1 1 calc R
N1 N 0.65526(18) 0.09239(15) 0.79270(12) 0.0177(4) Uani 1 1 d .
H6 H 0.6448 0.1362 0.7539 0.021 Uiso 1 1 calc R
N2 N 1.04752(18) 0.47056(15) 0.82057(11) 0.0154(3) Uani 1 1 d .
H2 H 0.9961 0.4954 0.7771 0.018 Uiso 1 1 calc R
N3 N 1.05451(17) 0.69925(15) 0.80080(11) 0.0133(3) Uani 1 1 d .
N4 N 0.86844(19) 0.75106(16) 0.65954(12) 0.0186(4) Uani 1 1 d .
H5 H 0.8623 0.6846 0.6770 0.022 Uiso 1 1 calc R
N5 N 0.28563(18) 0.73009(15) 0.53389(11) 0.0172(4) Uani 1 1 d .
H4 H 0.2505 0.6797 0.4857 0.021 Uiso 1 1 calc R
N6 N 0.47723(17) 0.38663(14) 0.72020(10) 0.0129(3) Uani 1 1 d .
H3 H 0.5425 0.4001 0.6928 0.015 Uiso 1 1 calc R
N7 N 0.63823(17) 0.62553(14) 0.88185(10) 0.0118(3) Uani 1 1 d .
O1 O 0.41816(15) 0.14355(13) 0.69986(10) 0.0171(3) Uani 1 1 d .
O2 O 0.54144(16) -0.01490(13) 0.86863(10) 0.0211(3) Uani 1 1 d .
O3 O 1.18747(17) 0.52733(13) 0.95915(10) 0.0212(3) Uani 1 1 d .
O4 O 0.99699(19) 0.93356(13) 0.68349(11) 0.0253(4) Uani 1 1 d .
O5 O 0.30595(17) 0.76640(13) 0.68073(10) 0.0213(3) Uani 1 1 d .
O6 O 0.27306(16) 0.51273(13) 0.64870(10) 0.0195(3) Uani 1 1 d .
O7 O 0.42427(18) 0.39740(15) 0.85186(10) 0.0272(4) Uani 1 1 d .
O8 O 0.73736(15) 0.81611(12) 1.03574(9) 0.0175(3) Uani 1 1 d .
OW O 0.5458(14) 0.5148(13) 0.4638(10) 0.034(5) Uani 0.129(7) 1 d PD
Cl1 Cl 0.24126(4) 0.53024(3) 0.35385(2) 0.00858(12) Uani 1 1 d .
HW1 H 0.57(2) 0.51(2) 0.528(4) 0.050 Uiso 0.129(7) 1 d PD
HW2 H 0.637(16) 0.48(2) 0.458(13) 0.050 Uiso 0.129(7) 1 d PD

loop_
_atom_site_aniso_label
_atom_site_aniso_U_11
_atom_site_aniso_U_22
_atom_site_aniso_U_33
_atom_site_aniso_U_23
_atom_site_aniso_U_13
_atom_site_aniso_U_12
C1 0.0117(9) 0.0148(9) 0.0116(9) 0.0043(7) 0.0030(7) -0.0001(7)
C2 0.0160(9) 0.0135(9) 0.0150(9) 0.0055(7) 0.0042(7) 0.0013(7)
C3 0.0128(9) 0.0198(10) 0.0168(9) 0.0075(8) 0.0028(7) 0.0033(7)
C4 0.0121(9) 0.0221(10) 0.0187(10) 0.0062(8) 0.0031(8) -0.0012(8)
C5 0.0162(10) 0.0136(9) 0.0216(10) 0.0055(8) 0.0056(8) -0.0001(7)
C6 0.0132(9) 0.0160(9) 0.0152(9) 0.0072(7) 0.0048(7) 0.0040(7)
C7 0.0137(9) 0.0163(10) 0.0187(10) 0.0092(8) 0.0016(7) 0.0048(7)
C8 0.0124(9) 0.0152(9) 0.0192(10) 0.0070(8) 0.0033(7) 0.0061(7)
C9 0.0171(10) 0.0165(10) 0.0240(10) 0.0108(8) 0.0031(8) 0.0028(8)
C10 0.0180(10) 0.0197(10) 0.0204(10) 0.0105(8) 0.0046(8) 0.0023(8)
C11 0.0175(10) 0.0203(10) 0.0177(10) 0.0071(8) 0.0043(8) 0.0037(8)
C12 0.0202(10) 0.0308(12) 0.0176(10) 0.0119(9) 0.0052(8) 0.0091(9)
C13 0.0199(10) 0.0156(9) 0.0205(10) 0.0082(8) 0.0108(8) 0.0077(8)
C14 0.0132(9) 0.0138(9) 0.0215(10) 0.0076(8) 0.0098(8) 0.0035(7)
C15 0.0162(9) 0.0123(9) 0.0283(11) 0.0061(8) 0.0116(8) 0.0025(7)
C16 0.0133(9) 0.0150(10) 0.0262(11) -0.0004(8) 0.0055(8) -0.0005(7)
C17 0.0118(9) 0.0173(10) 0.0198(10) 0.0038(8) 0.0038(7) 0.0034(7)
C18 0.0094(8) 0.0146(9) 0.0176(9) 0.0056(7) 0.0049(7) 0.0028(7)
C19 0.0112(9) 0.0155(10) 0.0172(9) 0.0066(7) 0.0044(7) 0.0031(7)
C20 0.0169(9) 0.0121(9) 0.0191(10) 0.0061(7) 0.0041(8) 0.0034(7)
C21 0.0163(9) 0.0125(9) 0.0225(10) 0.0062(8) 0.0052(8) 0.0042(7)
C22 0.0144(9) 0.0132(9) 0.0262(11) 0.0069(8) 0.0059(8) 0.0036(7)
C23 0.0158(10) 0.0144(9) 0.0254(11) 0.0089(8) 0.0039(8) 0.0031(7)
C24 0.0168(9) 0.0095(8) 0.0171(9) 0.0037(7) 0.0045(8) 0.0012(7)
C25 0.0159(9) 0.0134(9) 0.0174(9) 0.0067(7) 0.0045(8) 0.0012(7)
C26 0.0141(9) 0.0126(9) 0.0149(9) 0.0057(7) 0.0043(7) 0.0013(7)
C27 0.0125(9) 0.0124(9) 0.0141(9) 0.0038(7) 0.0022(7) 0.0031(7)
C28 0.0094(9) 0.0168(10) 0.0203(10) 0.0070(8) 0.0035(7) -0.0002(7)
C29 0.0141(9) 0.0159(10) 0.0229(10) 0.0071(8) 0.0034(8) -0.0013(7)
C30 0.0129(9) 0.0172(10) 0.0185(10) 0.0027(8) 0.0038(7) 0.0026(7)
C31 0.0121(9) 0.0150(9) 0.0145(9) 0.0053(7) 0.0051(7) 0.0013(7)
C32 0.0186(10) 0.0171(10) 0.0157(9) 0.0088(8) 0.0005(8) 0.0042(8)
N1 0.0151(8) 0.0168(8) 0.0239(9) 0.0114(7) 0.0044(7) 0.0019(6)
N2 0.0166(8) 0.0126(8) 0.0173(8) 0.0075(6) 0.0011(6) 0.0013(6)
N3 0.0110(7) 0.0132(8) 0.0187(8) 0.0068(6) 0.0063(6) 0.0028(6)
N4 0.0169(8) 0.0199(9) 0.0225(9) 0.0129(7) 0.0046(7) 0.0052(7)
N5 0.0164(8) 0.0170(8) 0.0181(8) 0.0069(7) 0.0017(7) 0.0009(7)
N6 0.0108(8) 0.0153(8) 0.0138(8) 0.0053(6) 0.0038(6) 0.0004(6)
N7 0.0104(8) 0.0123(8) 0.0139(8) 0.0057(6) 0.0030(6) 0.0019(6)
O1 0.0137(7) 0.0178(7) 0.0249(7) 0.0140(6) 0.0067(6) 0.0043(5)
O2 0.0201(7) 0.0218(7) 0.0241(8) 0.0134(6) 0.0044(6) 0.0018(6)
O3 0.0247(8) 0.0197(7) 0.0180(7) 0.0076(6) -0.0014(6) 0.0058(6)
O4 0.0386(9) 0.0155(7) 0.0277(8) 0.0126(6) 0.0128(7) 0.0057(6)
O5 0.0270(8) 0.0173(7) 0.0202(8) 0.0045(6) 0.0061(6) 0.0040(6)
O6 0.0185(7) 0.0129(7) 0.0246(8) 0.0096(6) -0.0041(6) 0.0007(5)
O7 0.0275(8) 0.0352(9) 0.0174(8) 0.0029(7) 0.0092(6) -0.0133(7)
O8 0.0150(7) 0.0165(7) 0.0191(7) 0.0028(6) 0.0013(6) 0.0006(5)
OW 0.021(7) 0.044(9) 0.041(9) 0.021(7) 0.006(6) 0.012(6)
Cl1 0.0088(2) 0.0092(2) 0.0077(2) 0.00076(15) 0.00332(15) -0.00230(15)

loop_
_atom_type_symbol
_atom_type_description
_atom_type_scat_dispersion_real
_atom_type_scat_dispersion_imag
_atom_type_scat_source
C C 0.0181 0.0091 'International Tables Vol C Tables 4.2.6.8 and 6.1.1.4'
H H 0.0000 0.0000 'International Tables Vol C Tables 4.2.6.8 and 6.1.1.4'
N N 0.0311 0.0180 'International Tables Vol C Tables 4.2.6.8 and 6.1.1.4'
O O 0.0492 0.0322 'International Tables Vol C Tables 4.2.6.8 and 6.1.1.4'
Cl Cl 0.3639 0.7018 'International Tables Vol C Tables 4.2.6.8 and 6.1.1.4'

loop_
_geom_angle_atom_site_label_1
_geom_angle_atom_site_label_2
_geom_angle_atom_site_label_3
_geom_angle
C6 C1 C2 119.53(18)
C6 C1 N6 121.25(17)
C2 C1 N6 119.14(17)
O6 C2 C3 125.04(18)
O6 C2 C1 114.82(17)
C3 C2 C1 120.14(18)
C2 C3 C4 119.35(18)
C5 C4 C3 121.49(19)
C4 C5 C6 118.59(18)
O1 C6 C1 116.56(17)
O1 C6 C5 122.52(18)
C1 C6 C5 120.89(18)
O6 C7 C8 106.52(15)
O5 C8 N5 124.90(19)
O5 C8 C7 120.94(18)
N5 C8 C7 114.14(17)
N5 C9 C10 112.13(17)
C9 C10 C11 113.49(17)
C12 C11 C10 111.12(17)
N4 C12 C11 112.89(17)
O4 C13 N4 124.4(2)
O4 C13 C14 119.96(19)
N4 C13 C14 115.57(17)
N3 C14 C15 122.82(19)
N3 C14 C13 117.91(18)
C15 C14 C13 119.25(18)
C16 C15 C14 119.03(18)
C15 C16 C17 118.71(19)
C16 C17 C18 118.44(19)
N3 C18 C17 123.41(18)
N3 C18 C19 117.46(17)
C17 C18 C19 119.12(17)
O3 C19 N2 124.75(18)
O3 C19 C18 120.14(18)
N2 C19 C18 115.09(17)
N2 C20 C21 114.52(16)
C22 C21 C20 108.10(16)
C23 C22 C21 115.42(17)
N1 C23 C22 111.45(16)
O2 C24 N1 123.40(19)
O2 C24 C25 120.44(18)
N1 C24 C25 116.16(17)
O1 C25 C24 108.64(16)
O7 C26 N6 124.23(19)
O7 C26 C27 121.37(18)
N6 C26 C27 114.39(16)
N7 C27 C26 112.43(15)
C29 C28 N7 112.17(16)
O8 C29 C28 111.00(16)
O8 C30 C31 111.25(16)
C30 C31 N7 110.93(15)
C24 N1 C23 122.21(17)
C19 N2 C20 122.60(16)
C18 N3 C14 117.55(17)
C13 N4 C12 122.11(18)
C8 N5 C9 123.50(18)
C26 N6 C1 119.66(16)
C32 N7 C27 109.65(15)
C32 N7 C28 111.03(15)
C27 N7 C28 105.40(14)
C32 N7 C31 111.53(14)
C27 N7 C31 111.27(14)
C28 N7 C31 107.79(14)
C6 O1 C25 116.18(15)
C2 O6 C7 116.83(15)
C29 O8 C30 109.03(15)

loop_
_geom_bond_atom_site_label_1
_geom_bond_atom_site_label_2
_geom_bond_distance
_geom_bond_site_symmetry_2
C1 C6 1.389(3) .
C1 C2 1.399(3) .
C1 N6 1.425(2) .
C2 O6 1.368(2) .
C2 C3 1.387(3) .
C3 C4 1.389(3) .
C4 C5 1.388(3) .
C5 C6 1.392(3) .
C6 O1 1.378(2) .
C7 O6 1.426(2) .
C7 C8 1.524(3) .
C8 O5 1.229(3) .
C8 N5 1.341(3) .
C9 N5 1.457(3) .
C9 C10 1.525(3) .
C10 C11 1.527(3) .
C11 C12 1.522(3) .
C12 N4 1.455(3) .
C13 O4 1.231(3) .
C13 N4 1.339(3) .
C13 C14 1.506(3) .
C14 N3 1.339(3) .
C14 C15 1.392(3) .
C15 C16 1.380(3) .
C16 C17 1.387(3) .
C17 C18 1.389(3) .
C18 N3 1.337(3) .
C18 C19 1.507(3) .
C19 O3 1.232(2) .
C19 N2 1.332(3) .
C20 N2 1.455(2) .
C20 C21 1.523(3) .
C21 C22 1.523(3) .
C22 C23 1.517(3) .
C23 N1 1.456(3) .
C24 O2 1.230(2) .
C24 N1 1.341(3) .
C24 C25 1.517(3) .
C25 O1 1.432(2) .
C26 O7 1.220(3) .
C26 N6 1.343(3) .
C26 C27 1.526(3) .
C27 N7 1.513(2) .
C28 C29 1.515(3) .
C28 N7 1.515(2) .
C29 O8 1.422(3) .
C30 O8 1.429(2) .
C30 C31 1.516(3) .
C31 N7 1.519(2) .
C32 N7 1.505(2) .
OW OW 1.67(3) 2_666
